data_1540707
loop_
_publ_author_name
'Dang, Hester'
'Whittaker, Aaron M.'
'Lalic, Gojko'

_publ_section_title
;
 Catalytic activation of a single C--F bond in trifluoromethyl arenes
;
_journal_issue 1
_journal_name_full 'Chem. Sci.'
_journal_page_first 505
_journal_paper_doi 10.1039/C5SC03415A
_journal_volume 7
_journal_year 2016
_chemical_formula_moiety 'C21 H16 F2 N4 O4'
_chemical_formula_sum 'C21 H16 F2 N4 O4'
_chemical_formula_weight 426.38
_chemical_name_common hd_bam
_chemical_name_systematic
;
 hd_bam_0ma
;
_space_group_IT_number 61
_symmetry_cell_setting orthorhombic
_symmetry_Int_Tables_number 61
_symmetry_space_group_name_Hall '-P 2ac 2ab'
_symmetry_space_group_name_H-M 'P b c a'
_atom_sites_solution_hydrogens geom
_atom_sites_solution_primary direct
_atom_sites_solution_secondary difmap
_audit_conform_dict_location ftp://ftp.iucr.org/pub/cif_core.dic
_audit_conform_dict_name cif_core.dic
_audit_conform_dict_version 2.4
_audit_creation_date 2014-09-03T12:26:30-00:00
_audit_creation_method 'WinGX routine CIF_UPDATE'
_audit_update_record
;
2015-09-10 deposited with the CCDC.
2015-10-16 downloaded from the CCDC.
;
_cell_angle_alpha 90
_cell_angle_beta 90
_cell_angle_gamma 90
_cell_formula_units_Z 8
_cell_length_a 24.4634(19)
_cell_length_b 6.1982(4)
_cell_length_c 25.443(2)
_cell_measurement_reflns_used 360
_cell_measurement_temperature 100(2)
_cell_measurement_theta_max 20
_cell_measurement_theta_min 3
_cell_volume 3857.9(5)
_computing_cell_refinement 'SAINT (Bruker, 2007)'
_computing_data_collection 'APEX2 (Bruker, 2007)'
_computing_data_reduction 'SAINT (Bruker, 2007)'
_computing_molecular_graphics 'Ortep-3 for Windows (Farrugia, 1997)'
_computing_publication_material 'WinGX publication routines (Farrugia, 1999)'
_computing_structure_refinement 'SHELXL-97 (Sheldrick, 2008)'
_computing_structure_solution 'SHELXS97 (Sheldrick, 1997)'
_diffrn_ambient_temperature 100(2)
_diffrn_measured_fraction_theta_full 0.998
_diffrn_measured_fraction_theta_max 0.998
_diffrn_measurement_device_type 'Bruker APEXII CCD area-detector'
_diffrn_measurement_method '\f and \w scans'
_diffrn_radiation_monochromator graphite
_diffrn_radiation_type MoK\a
_diffrn_radiation_wavelength 0.71073
_diffrn_reflns_av_R_equivalents 0.1414
_diffrn_reflns_av_unetI/netI 0.0722
_diffrn_reflns_limit_h_max 28
_diffrn_reflns_limit_h_min -28
_diffrn_reflns_limit_k_max 7
_diffrn_reflns_limit_k_min -7
_diffrn_reflns_limit_l_max 29
_diffrn_reflns_limit_l_min -29
_diffrn_reflns_number 37909
_diffrn_reflns_theta_full 24.76
_diffrn_reflns_theta_max 24.76
_diffrn_reflns_theta_min 1.8
_diffrn_source 'fine-focus sealed tube'
_exptl_absorpt_coefficient_mu 0.117
_exptl_absorpt_correction_T_max 0.9965
_exptl_absorpt_correction_T_min 0.9636
_exptl_absorpt_correction_type multi-scan
_exptl_absorpt_process_details '(SADABS; Bruker, 2007)'
_exptl_crystal_colour yellow
_exptl_crystal_density_diffrn 1.468
_exptl_crystal_density_method 'not measured'
_exptl_crystal_description prism
_exptl_crystal_F_000 1760
_exptl_crystal_size_max 0.32
_exptl_crystal_size_mid 0.03
_exptl_crystal_size_min 0.03
_refine_diff_density_max 0.283
_refine_diff_density_min -0.254
_refine_diff_density_rms 0.058
_refine_ls_extinction_method none
_refine_ls_goodness_of_fit_ref 1.003
_refine_ls_hydrogen_treatment mixed
_refine_ls_matrix_type full
_refine_ls_number_parameters 281
_refine_ls_number_reflns 3300
_refine_ls_number_restraints 0
_refine_ls_restrained_S_all 1.003
_refine_ls_R_factor_all 0.1047
_refine_ls_R_factor_gt 0.0487
_refine_ls_shift/su_max 0.018
_refine_ls_shift/su_mean 0
_refine_ls_structure_factor_coef Fsqd
_refine_ls_weighting_details 'calc w=1/[\s^2^(Fo^2^)+(0.0368P)^2^+3.2346P] where P=(Fo^2^+2Fc^2^)/3'
_refine_ls_weighting_scheme calc
_refine_ls_wR_factor_gt 0.0925
_refine_ls_wR_factor_ref 0.1112
_reflns_number_gt 2067
_reflns_number_total 3300
_reflns_threshold_expression >2\s(I)
_cod_data_source_file c5sc03415a2.cif
_cod_data_source_block hd_bam_0ma
_cod_original_cell_volume 3857.8(5)
_cod_database_code 1540707
_audit_block_doi 10.5517/cc1jsb2q

loop_
_symmetry_equiv_pos_as_xyz
'x, y, z'
'x+1/2, -y+1/2, -z'
'-x, y+1/2, -z+1/2'
'-x+1/2, -y, z+1/2'
'-x, -y, -z'
'-x-1/2, y-1/2, z'
'x, -y-1/2, z-1/2'
'x-1/2, y, -z-1/2'

loop_
_atom_site_label
_atom_site_type_symbol
_atom_site_fract_x
_atom_site_fract_y
_atom_site_fract_z
_atom_site_U_iso_or_equiv
_atom_site_adp_type
_atom_site_occupancy
_atom_site_symmetry_multiplicity
_atom_site_calc_flag
_atom_site_refinement_flags
C1 C 0.01628(11) 0.2990(4) 0.39048(11) 0.0172(7) Uani 1 1 d .
C2 C -0.02212(12) 0.4176(4) 0.42050(11) 0.0178(7) Uani 1 1 d .
C3 C -0.04420(11) 0.6101(4) 0.40258(11) 0.0171(7) Uani 1 1 d .
H3A H -0.0684 0.6913 0.424 0.02 Uiso 1 1 calc R
C4 C -0.03050(11) 0.6800(4) 0.35382(11) 0.0163(7) Uani 1 1 d .
C5 C 0.00485(12) 0.5643(4) 0.32161(11) 0.0193(7) Uani 1 1 d .
H5 H 0.0126 0.6134 0.287 0.023 Uiso 1 1 calc R
C6 C 0.02844(12) 0.3788(4) 0.34024(11) 0.0189(7) Uani 1 1 d .
H6 H 0.0536 0.3027 0.3187 0.023 Uiso 1 1 calc R
C7 C 0.11088(12) -0.1192(4) 0.39994(11) 0.0198(7) Uani 1 1 d .
H7 H 0.1003 -0.1778 0.4329 0.024 Uiso 1 1 calc R
C8 C 0.15876(12) -0.2090(4) 0.37069(12) 0.0209(7) Uani 1 1 d .
C9 C 0.16588(11) -0.1377(4) 0.31505(11) 0.0184(7) Uani 1 1 d .
C10 C 0.13911(12) -0.2483(5) 0.27542(12) 0.0226(7) Uani 1 1 d .
H10 H 0.1181 -0.3728 0.2837 0.027 Uiso 1 1 calc R
C11 C 0.19678(12) 0.0421(5) 0.30213(12) 0.0232(7) Uani 1 1 d .
H11 H 0.215 0.1205 0.329 0.028 Uiso 1 1 calc R
C12 C 0.14268(12) -0.1789(5) 0.22420(12) 0.0218(7) Uani 1 1 d .
H12 H 0.123 -0.2543 0.1978 0.026 Uiso 1 1 calc R
C13 C 0.20123(12) 0.1080(4) 0.25047(12) 0.0226(7) Uani 1 1 d .
H13 H 0.223 0.2302 0.2423 0.027 Uiso 1 1 calc R
C14 C 0.17429(11) -0.0015(4) 0.20998(12) 0.0179(7) Uani 1 1 d .
C15 C 0.17868(11) 0.0632(4) 0.15407(12) 0.0183(7) Uani 1 1 d .
C16 C 0.19111(11) 0.2731(5) 0.13862(13) 0.0221(7) Uani 1 1 d .
H16 H 0.1974 0.3803 0.1646 0.027 Uiso 1 1 calc R
C17 C 0.17090(11) -0.0882(5) 0.11387(12) 0.0212(7) Uani 1 1 d .
H17 H 0.1628 -0.2335 0.1229 0.025 Uiso 1 1 calc R
C18 C 0.17463(12) -0.0320(5) 0.06150(12) 0.0224(7) Uani 1 1 d .
H18 H 0.1691 -0.1391 0.0353 0.027 Uiso 1 1 calc R
C19 C 0.19439(12) 0.3280(5) 0.08608(12) 0.0242(7) Uani 1 1 d .
H19 H 0.2024 0.4732 0.0769 0.029 Uiso 1 1 calc R
C20 C 0.18638(12) 0.1784(5) 0.04637(12) 0.0248(7) Uani 1 1 d .
C21 C 0.18922(14) 0.2410(5) -0.01098(12) 0.0337(9) Uani 1 1 d .
H21A H 0.1524 0.2377 -0.0262 0.051 Uiso 1 1 calc R
H21B H 0.2127 0.139 -0.0298 0.051 Uiso 1 1 calc R
H21C H 0.2043 0.3868 -0.0142 0.051 Uiso 1 1 calc R
N1 N -0.05382(10) 0.8821(4) 0.33457(10) 0.0215(6) Uani 1 1 d .
N2 N -0.04047(10) 0.3462(4) 0.47159(9) 0.0225(6) Uani 1 1 d .
N3 N 0.04219(9) 0.1192(4) 0.40886(9) 0.0200(6) Uani 1 1 d .
H3 H 0.032 0.0579 0.4385 0.024 Uiso 1 1 calc R
N4 N 0.08459(9) 0.0370(4) 0.37977(9) 0.0185(6) Uani 1 1 d .
O1 O -0.07703(8) 1.0003(3) 0.36660(8) 0.0236(5) Uani 1 1 d .
O2 O -0.04879(10) 0.9249(3) 0.28774(9) 0.0388(6) Uani 1 1 d .
O3 O -0.06455(8) 0.4740(3) 0.50049(8) 0.0248(5) Uani 1 1 d .
O4 O -0.03179(9) 0.1561(3) 0.48454(8) 0.0326(6) Uani 1 1 d .
F1 F 0.15435(7) -0.4308(2) 0.37313(7) 0.0314(5) Uani 1 1 d .
F2 F 0.20471(7) -0.1628(3) 0.39978(7) 0.0317(5) Uani 1 1 d .

loop_
_atom_site_aniso_label
_atom_site_aniso_U_11
_atom_site_aniso_U_22
_atom_site_aniso_U_33
_atom_site_aniso_U_23
_atom_site_aniso_U_13
_atom_site_aniso_U_12
C1 0.0211(16) 0.0149(15) 0.0154(17) 0.0012(13) 0.0000(13) -0.0008(13)
C2 0.0208(17) 0.0189(16) 0.0136(17) 0.0021(13) 0.0024(13) -0.0005(13)
C3 0.0190(16) 0.0154(15) 0.0168(17) -0.0033(13) 0.0002(13) 0.0019(13)
C4 0.0201(16) 0.0133(15) 0.0155(17) 0.0031(12) 0.0004(13) 0.0019(12)
C5 0.0265(17) 0.0201(16) 0.0115(17) 0.0039(13) 0.0049(13) -0.0024(13)
C6 0.0253(17) 0.0157(15) 0.0155(17) -0.0002(13) 0.0037(13) 0.0017(13)
C7 0.0252(17) 0.0204(16) 0.0138(17) 0.0016(13) 0.0013(14) 0.0024(14)
C8 0.0237(17) 0.0161(16) 0.0228(19) -0.0015(14) -0.0030(14) 0.0043(13)
C9 0.0194(16) 0.0173(16) 0.0184(17) -0.0019(13) 0.0022(13) 0.0045(13)
C10 0.0266(18) 0.0194(16) 0.0216(19) 0.0005(14) 0.0013(14) -0.0044(14)
C11 0.0238(18) 0.0200(17) 0.026(2) -0.0047(14) -0.0013(14) -0.0022(13)
C12 0.0232(17) 0.0218(16) 0.0203(19) -0.0034(14) -0.0007(14) -0.0049(13)
C13 0.0236(17) 0.0188(16) 0.025(2) -0.0008(15) 0.0010(15) -0.0035(13)
C14 0.0158(16) 0.0162(15) 0.0216(18) -0.0007(13) 0.0023(13) 0.0037(13)
C15 0.0167(16) 0.0186(16) 0.0196(18) -0.0001(14) 0.0027(13) 0.0017(13)
C16 0.0200(17) 0.0167(16) 0.030(2) -0.0034(14) 0.0032(14) -0.0015(13)
C17 0.0206(17) 0.0179(16) 0.025(2) 0.0010(14) 0.0013(14) -0.0013(13)
C18 0.0239(18) 0.0223(17) 0.0212(19) -0.0011(15) -0.0004(14) -0.0013(14)
C19 0.0215(17) 0.0201(16) 0.031(2) 0.0084(15) 0.0061(15) 0.0008(13)
C20 0.0192(17) 0.0298(18) 0.025(2) 0.0037(16) 0.0040(14) 0.0043(14)
C21 0.039(2) 0.038(2) 0.024(2) 0.0118(16) 0.0088(16) 0.0029(17)
N1 0.0222(15) 0.0178(14) 0.0246(17) 0.0066(12) 0.0017(12) 0.0000(11)
N2 0.0255(15) 0.0253(15) 0.0168(15) 0.0069(12) 0.0038(12) 0.0076(12)
N3 0.0255(15) 0.0189(13) 0.0155(14) 0.0067(11) 0.0065(11) 0.0050(11)
N4 0.0196(14) 0.0188(13) 0.0171(15) -0.0032(11) 0.0031(11) 0.0012(11)
O1 0.0271(12) 0.0181(11) 0.0257(13) -0.0002(10) 0.0040(10) 0.0061(9)
O2 0.0563(17) 0.0375(14) 0.0227(14) 0.0192(11) 0.0116(12) 0.0184(12)
O3 0.0281(12) 0.0308(12) 0.0155(12) -0.0006(10) 0.0061(10) 0.0096(10)
O4 0.0450(15) 0.0259(13) 0.0270(14) 0.0157(10) 0.0153(11) 0.0147(11)
F1 0.0482(12) 0.0191(10) 0.0268(11) 0.0042(8) 0.0025(9) 0.0110(8)
F2 0.0247(10) 0.0457(11) 0.0246(11) -0.0028(9) -0.0064(8) 0.0071(9)

loop_
_atom_type_symbol
_atom_type_description
_atom_type_scat_dispersion_real
_atom_type_scat_dispersion_imag
_atom_type_scat_source
C C 0.0033 0.0016 'International Tables Vol C Tables 4.2.6.8 and 6.1.1.4'
H H 0 0 'International Tables Vol C Tables 4.2.6.8 and 6.1.1.4'
N N 0.0061 0.0033 'International Tables Vol C Tables 4.2.6.8 and 6.1.1.4'
O O 0.0106 0.006 'International Tables Vol C Tables 4.2.6.8 and 6.1.1.4'
F F 0.0171 0.0103 'International Tables Vol C Tables 4.2.6.8 and 6.1.1.4'

loop_
_geom_angle_atom_site_label_1
_geom_angle_atom_site_label_2
_geom_angle_atom_site_label_3
_geom_angle
N3 C1 C6 120.1(3)
N3 C1 C2 123.2(3)
C6 C1 C2 116.7(3)
C3 C2 C1 121.8(3)
C3 C2 N2 116.0(3)
C1 C2 N2 122.2(2)
C4 C3 C2 118.7(3)
C4 C3 H3A 120.7
C2 C3 H3A 120.7
C3 C4 C5 121.9(3)
C3 C4 N1 119.0(3)
C5 C4 N1 119.2(3)
C6 C5 C4 119.4(3)
C6 C5 H5 120.3
C4 C5 H5 120.3
C5 C6 C1 121.4(3)
C5 C6 H6 119.3
C1 C6 H6 119.3
N4 C7 C8 118.6(3)
N4 C7 H7 120.7
C8 C7 H7 120.7
F2 C8 F1 104.3(2)
F2 C8 C9 110.7(2)
F1 C8 C9 110.3(2)
F2 C8 C7 107.1(2)
F1 C8 C7 106.7(2)
C9 C8 C7 117.0(2)
C10 C9 C11 118.9(3)
C10 C9 C8 119.3(3)
C11 C9 C8 121.7(3)
C12 C10 C9 120.4(3)
C12 C10 H10 119.8
C9 C10 H10 119.8
C13 C11 C9 120.4(3)
C13 C11 H11 119.8
C9 C11 H11 119.8
C10 C12 C14 121.9(3)
C10 C12 H12 119
C14 C12 H12 119
C11 C13 C14 121.4(3)
C11 C13 H13 119.3
C14 C13 H13 119.3
C12 C14 C13 117.0(3)
C12 C14 C15 120.2(3)
C13 C14 C15 122.8(3)
C16 C15 C17 116.7(3)
C16 C15 C14 122.6(3)
C17 C15 C14 120.6(2)
C19 C16 C15 121.0(3)
C19 C16 H16 119.5
C15 C16 H16 119.5
C18 C17 C15 121.8(3)
C18 C17 H17 119.1
C15 C17 H17 119.1
C17 C18 C20 121.2(3)
C17 C18 H18 119.4
C20 C18 H18 119.4
C16 C19 C20 122.2(3)
C16 C19 H19 118.9
C20 C19 H19 118.9
C19 C20 C18 117.1(3)
C19 C20 C21 121.7(3)
C18 C20 C21 121.2(3)
C20 C21 H21A 109.5
C20 C21 H21B 109.5
H21A C21 H21B 109.5
C20 C21 H21C 109.5
H21A C21 H21C 109.5
H21B C21 H21C 109.5
O2 N1 O1 124.0(2)
O2 N1 C4 118.2(2)
O1 N1 C4 117.9(2)
O3 N2 O4 122.3(2)
O3 N2 C2 119.3(2)
O4 N2 C2 118.4(2)
C1 N3 N4 118.0(2)
C1 N3 H3 121
N4 N3 H3 121
C7 N4 N3 116.6(2)

loop_
_geom_bond_atom_site_label_1
_geom_bond_atom_site_label_2
_geom_bond_distance
C1 N3 1.365(3)
C1 C6 1.403(4)
C1 C2 1.416(4)
C2 C3 1.387(4)
C2 N2 1.445(4)
C3 C4 1.356(4)
C3 H3A 0.95
C4 C5 1.391(4)
C4 N1 1.461(3)
C5 C6 1.371(4)
C5 H5 0.95
C6 H6 0.95
C7 N4 1.271(3)
C7 C8 1.495(4)
C7 H7 0.95
C8 F2 1.376(3)
C8 F1 1.380(3)
C8 C9 1.493(4)
C9 C10 1.384(4)
C9 C11 1.386(4)
C10 C12 1.375(4)
C10 H10 0.95
C11 C13 1.381(4)
C11 H11 0.95
C12 C14 1.392(4)
C12 H12 0.95
C13 C14 1.399(4)
C13 H13 0.95
C14 C15 1.482(4)
C15 C16 1.393(4)
C15 C17 1.401(4)
C16 C19 1.382(4)
C16 H16 0.95
C17 C18 1.380(4)
C17 H17 0.95
C18 C20 1.390(4)
C18 H18 0.95
C19 C20 1.385(4)
C19 H19 0.95
C20 C21 1.511(4)
C21 H21A 0.98
C21 H21B 0.98
C21 H21C 0.98
N1 O2 1.227(3)
N1 O1 1.234(3)
N2 O3 1.231(3)
N2 O4 1.242(3)
N3 N4 1.372(3)
N3 H3 0.88

loop_
_geom_torsion_atom_site_label_1
_geom_torsion_atom_site_label_2
_geom_torsion_atom_site_label_3
_geom_torsion_atom_site_label_4
_geom_torsion
N3 C1 C2 C3 174.2(3)
C6 C1 C2 C3 -3.8(4)
N3 C1 C2 N2 -5.5(4)
C6 C1 C2 N2 176.5(3)
C1 C2 C3 C4 3.3(4)
N2 C2 C3 C4 -176.9(3)
C2 C3 C4 C5 0.0(4)
C2 C3 C4 N1 179.7(2)
C3 C4 C5 C6 -2.8(4)
N1 C4 C5 C6 177.6(2)
C4 C5 C6 C1 2.2(4)
N3 C1 C6 C5 -177.1(3)
C2 C1 C6 C5 1.0(4)
N4 C7 C8 F2 113.2(3)
N4 C7 C8 F1 -135.5(3)
N4 C7 C8 C9 -11.6(4)
F2 C8 C9 C10 150.3(2)
F1 C8 C9 C10 35.4(4)
C7 C8 C9 C10 -86.6(3)
F2 C8 C9 C11 -32.5(4)
F1 C8 C9 C11 -147.4(3)
C7 C8 C9 C11 90.6(3)
C11 C9 C10 C12 -0.8(4)
C8 C9 C10 C12 176.5(3)
C10 C9 C11 C13 -0.7(4)
C8 C9 C11 C13 -178.0(3)
C9 C10 C12 C14 2.1(5)
C9 C11 C13 C14 1.0(4)
C10 C12 C14 C13 -1.8(4)
C10 C12 C14 C15 177.8(3)
C11 C13 C14 C12 0.3(4)
C11 C13 C14 C15 -179.3(3)
C12 C14 C15 C16 155.3(3)
C13 C14 C15 C16 -25.2(4)
C12 C14 C15 C17 -25.4(4)
C13 C14 C15 C17 154.1(3)
C17 C15 C16 C19 1.3(4)
C14 C15 C16 C19 -179.4(3)
C16 C15 C17 C18 -0.8(4)
C14 C15 C17 C18 179.8(3)
C15 C17 C18 C20 0.1(5)
C15 C16 C19 C20 -0.9(5)
C16 C19 C20 C18 0.1(4)
C16 C19 C20 C21 179.1(3)
C17 C18 C20 C19 0.3(4)
C17 C18 C20 C21 -178.6(3)
C3 C4 N1 O2 -167.7(3)
C5 C4 N1 O2 11.9(4)
C3 C4 N1 O1 12.9(4)
C5 C4 N1 O1 -167.5(3)
C3 C2 N2 O3 -14.8(4)
C1 C2 N2 O3 165.0(3)
C3 C2 N2 O4 164.5(3)
C1 C2 N2 O4 -15.8(4)
C6 C1 N3 N4 7.9(4)
C2 C1 N3 N4 -170.1(3)
C8 C7 N4 N3 -177.7(2)
C1 N3 N4 C7 174.3(2)
